data_4337221
loop_
_publ_author_name
'Han, Jing'
'Nishihara, Sadafumi'
'Inoue, Katsuya'
'Kurmoo, Mohamedally'

_publ_section_title
;
 On the Nature of the Structural and Magnetic Phase Transitions in the
 Layered Perovskite-Like (CH3NH3)2[Fe(II)Cl4].
;
_journal_issue 4
_journal_name_full 'Inorganic chemistry'
_journal_page_first 2068
_journal_page_last 2075
_journal_paper_doi 10.1021/ic402535u
_journal_volume 53
_journal_year 2014
_chemical_formula_sum 'C H6 Cl2 Fe0.5 N'
_chemical_formula_weight 130.89
_chemical_name_systematic
; 
 ? 
;
_space_group_IT_number 56
_symmetry_space_group_name_Hall '-P 2ab 2ac'
_symmetry_space_group_name_H-M 'P c c n'
_atom_sites_solution_hydrogens geom
_atom_sites_solution_primary direct
_atom_sites_solution_secondary difmap
_audit_creation_method SHELXL-97
_cell_angle_alpha 90.00
_cell_angle_beta 90.00
_cell_angle_gamma 90.00
_cell_formula_units_Z 8
_cell_length_a 7.1798(7)
_cell_length_b 7.1798(7)
_cell_length_c 19.090(3)
_cell_measurement_temperature 200(2)
_cell_volume 984.1(2)
_computing_structure_refinement 'SHELXL-97 (Sheldrick, 1997)'
_computing_structure_solution 'SHELXS-97 (Sheldrick, 1990)'
_diffrn_ambient_temperature 200(2)
_diffrn_measured_fraction_theta_full 0.999
_diffrn_measured_fraction_theta_max 0.999
_diffrn_radiation_monochromator graphite
_diffrn_radiation_source 'fine-focus sealed tube'
_diffrn_radiation_type MoK\a
_diffrn_radiation_wavelength 0.71073
_diffrn_reflns_av_R_equivalents 0.0195
_diffrn_reflns_av_sigmaI/netI 0.0165
_diffrn_reflns_limit_h_max 8
_diffrn_reflns_limit_h_min -6
_diffrn_reflns_limit_k_max 8
_diffrn_reflns_limit_k_min -8
_diffrn_reflns_limit_l_max 20
_diffrn_reflns_limit_l_min -23
_diffrn_reflns_number 4385
_diffrn_reflns_theta_full 25.48
_diffrn_reflns_theta_max 25.48
_diffrn_reflns_theta_min 2.13
_exptl_absorpt_coefficient_mu 2.549
_exptl_absorpt_correction_T_max 0.9508
_exptl_absorpt_correction_T_min 0.3100
_exptl_crystal_density_diffrn 1.767
_exptl_crystal_density_method 'not measured'
_exptl_crystal_F_000 528
_exptl_crystal_size_max 0.60
_exptl_crystal_size_mid 0.40
_exptl_crystal_size_min 0.02
_refine_diff_density_max 0.226
_refine_diff_density_min -0.341
_refine_diff_density_rms 0.063
_refine_ls_extinction_method none
_refine_ls_goodness_of_fit_ref 1.300
_refine_ls_hydrogen_treatment mixed
_refine_ls_matrix_type full
_refine_ls_number_parameters 46
_refine_ls_number_reflns 924
_refine_ls_number_restraints 0
_refine_ls_restrained_S_all 1.300
_refine_ls_R_factor_all 0.0219
_refine_ls_R_factor_gt 0.0211
_refine_ls_shift/su_max 0.000
_refine_ls_shift/su_mean 0.000
_refine_ls_structure_factor_coef Fsqd
_refine_ls_weighting_details 'calc w=1/[\s^2^(Fo^2^)+(0.0164P)^2^+0.9212P] where P=(Fo^2^+2Fc^2^)/3'
_refine_ls_weighting_scheme calc
_refine_ls_wR_factor_gt 0.0595
_refine_ls_wR_factor_ref 0.0613
_reflns_number_gt 910
_reflns_number_total 924
_reflns_threshold_expression >2sigma(I)
_cod_data_source_file E-200k_Pccn.cif
_cod_data_source_block E-200K-Pccn
_cod_original_cell_volume 984.05(19)
_cod_original_sg_symbol_H-M '? P ccn'
_cod_original_formula_sum 'C H6 Cl2 Fe0.50 N'
_cod_database_code 4337221

loop_
_symmetry_equiv_pos_as_xyz
'x, y, z'
'-x+1/2, -y+1/2, z'
'x+1/2, -y, -z+1/2'
'-x, y+1/2, -z+1/2'
'-x, -y, -z'
'x-1/2, y-1/2, -z'
'-x-1/2, y, z-1/2'
'x, -y-1/2, z-1/2'

loop_
_atom_site_label
_atom_site_type_symbol
_atom_site_fract_x
_atom_site_fract_y
_atom_site_fract_z
_atom_site_U_iso_or_equiv
_atom_site_adp_type
_atom_site_occupancy
_atom_site_symmetry_multiplicity
_atom_site_calc_flag
_atom_site_refinement_flags
Fe1 Fe 0.0000 0.0000 0.0000 0.01510(15) Uani 1 2 d S
Cl1 Cl -0.02393(8) 0.02217(7) 0.12557(3) 0.02755(16) Uani 1 1 d .
Cl2 Cl 0.2500 0.2500 0.00060(4) 0.02420(19) Uani 1 2 d S
Cl3 Cl 0.2500 -0.2500 0.01393(4) 0.02134(18) Uani 1 2 d S
N1 N 0.0125(2) -0.0115(2) 0.38622(11) 0.0282(5) Uani 1 1 d .
H1A H 0.1346 0.0110 0.3958 0.042 Uiso 1 1 calc R
H1B H -0.0152 -0.1317 0.3970 0.042 Uiso 1 1 calc R
H1C H -0.0601 0.0663 0.4121 0.042 Uiso 1 1 calc R
C1 C -0.0224(4) 0.0206(4) 0.31210(14) 0.0457(7) Uani 1 1 d .
H1 H -0.1539 -0.0033 0.3018 0.068 Uiso 1 1 calc R
H2 H 0.0556 -0.0634 0.2842 0.068 Uiso 1 1 calc R
H3 H 0.0078 0.1500 0.3004 0.068 Uiso 1 1 calc R

loop_
_atom_site_aniso_label
_atom_site_aniso_U_11
_atom_site_aniso_U_22
_atom_site_aniso_U_33
_atom_site_aniso_U_23
_atom_site_aniso_U_13
_atom_site_aniso_U_12
Fe1 0.0122(2) 0.0133(2) 0.0199(2) -0.00005(13) 0.00002(13) -0.00060(14)
Cl1 0.0305(3) 0.0324(3) 0.0198(3) 0.00047(19) -0.00043(19) 0.0028(2)
Cl2 0.0148(3) 0.0157(3) 0.0422(4) 0.000 0.000 -0.0047(2)
Cl3 0.0155(3) 0.0168(3) 0.0317(3) 0.000 0.000 0.0038(2)
N1 0.0288(10) 0.0309(11) 0.0248(10) -0.0010(7) 0.0010(7) 0.0040(7)
C1 0.0536(17) 0.0566(18) 0.0268(14) 0.0059(11) -0.0054(11) 0.0053(13)

loop_
_atom_type_symbol
_atom_type_description
_atom_type_scat_dispersion_real
_atom_type_scat_dispersion_imag
_atom_type_scat_source
C C 0.0033 0.0016 'International Tables Vol C Tables 4.2.6.8 and 6.1.1.4'
H H 0.0000 0.0000 'International Tables Vol C Tables 4.2.6.8 and 6.1.1.4'
N N 0.0061 0.0033 'International Tables Vol C Tables 4.2.6.8 and 6.1.1.4'
Cl Cl 0.1484 0.1585 'International Tables Vol C Tables 4.2.6.8 and 6.1.1.4'
Fe Fe 0.3463 0.8444 'International Tables Vol C Tables 4.2.6.8 and 6.1.1.4'

loop_
_geom_angle_atom_site_label_1
_geom_angle_atom_site_label_2
_geom_angle_atom_site_label_3
_geom_angle
_geom_angle_site_symmetry_1
_geom_angle_site_symmetry_3
Cl1 Fe1 Cl1 180.0 . 5
Cl1 Fe1 Cl2 90.04(2) . 5
Cl1 Fe1 Cl2 89.96(2) 5 5
Cl1 Fe1 Cl2 89.96(2) . .
Cl1 Fe1 Cl2 90.04(2) 5 .
Cl2 Fe1 Cl2 180.0 5 .
Cl1 Fe1 Cl3 90.40(2) . 5
Cl1 Fe1 Cl3 89.60(2) 5 5
Cl2 Fe1 Cl3 89.974(8) 5 5
Cl2 Fe1 Cl3 90.027(8) . 5
Cl1 Fe1 Cl3 89.60(2) . .
Cl1 Fe1 Cl3 90.40(2) 5 .
Cl2 Fe1 Cl3 90.027(8) 5 .
Cl2 Fe1 Cl3 89.973(8) . .
Cl3 Fe1 Cl3 180.0 5 .
Fe1 Cl2 Fe1 179.48(3) . 2
Fe1 Cl3 Fe1 168.04(3) . 2_545

loop_
_geom_bond_atom_site_label_1
_geom_bond_atom_site_label_2
_geom_bond_distance
_geom_bond_site_symmetry_2
Fe1 Cl1 2.4085(6) .
Fe1 Cl1 2.4085(6) 5
Fe1 Cl2 2.53846(18) 5
Fe1 Cl2 2.53847(17) .
Fe1 Cl3 2.55233(19) 5
Fe1 Cl3 2.55234(19) .
Cl2 Fe1 2.53848(18) 2
Cl3 Fe1 2.55234(19) 2_545
N1 C1 1.455(3) .

loop_
_geom_torsion_atom_site_label_1
_geom_torsion_atom_site_label_2
_geom_torsion_atom_site_label_3
_geom_torsion_atom_site_label_4
_geom_torsion
_geom_torsion_site_symmetry_1
_geom_torsion_site_symmetry_4
Cl1 Fe1 Cl2 Fe1 -174.441(13) . 2
Cl1 Fe1 Cl2 Fe1 5.559(13) 5 2
Cl2 Fe1 Cl2 Fe1 172.4 5 2
Cl3 Fe1 Cl2 Fe1 -84.038(16) 5 2
Cl3 Fe1 Cl2 Fe1 95.963(16) . 2
Cl1 Fe1 Cl3 Fe1 179.788(13) . 2_545
Cl1 Fe1 Cl3 Fe1 -0.212(13) 5 2_545
Cl2 Fe1 Cl3 Fe1 89.746(16) 5 2_545
Cl2 Fe1 Cl3 Fe1 -90.255(16) . 2_545
Cl3 Fe1 Cl3 Fe1 -157.294(2) 5 2_545
